data_4003935
loop_
_publ_author_name
'Su, Yuan'
'Bhunia, Surojit'
'Xu, Shuyuan'
'Chen, An'
'Reddy, C. Malla'
'Cai, Ting'

_publ_section_title
;
 Structure--Thermomechanical Property Correlation in Polymorphic Molecular
 Crystals Probed by the Nanoindentation Technique
;
_journal_name_full 'Chemistry of Materials'
_journal_paper_doi 10.1021/acs.chemmater.1c00584
_journal_year 2021
_chemical_formula_moiety 'C2 H3 O2, C30 H35 N2 O3'
_chemical_formula_sum 'C32 H38 N2 O5'
_chemical_formula_weight 530.64
_space_group_crystal_system hexagonal
_space_group_IT_number 170
_space_group_name_Hall 'P 65'
_space_group_name_H-M_alt 'P 65'
_atom_sites_solution_hydrogens geom
_atom_sites_solution_primary iterative
_audit_creation_date 2021-04-11
_audit_creation_method
;
Olex2 1.2
(compiled 2018.05.29 svn.r3508 for OlexSys, GUI svn.r5506)
;
_cell_angle_alpha 90
_cell_angle_beta 90
_cell_angle_gamma 120
_cell_formula_units_Z 6
_cell_length_a 10.2757(5)
_cell_length_b 10.2757(5)
_cell_length_c 44.5409(17)
_cell_measurement_reflns_used 2694
_cell_measurement_temperature 153
_cell_measurement_theta_max 25.584
_cell_measurement_theta_min 2.288
_cell_volume 4073.0(3)
_computing_cell_refinement 'SAINT V8.38A (?, 2016)'
_computing_data_reduction 'SAINT V8.38A (?, 2016)'
_computing_molecular_graphics 'Olex2 (Dolomanov et al., 2009)'
_computing_publication_material 'Olex2 (Dolomanov et al., 2009)'
_computing_structure_refinement 'ShelXL (Sheldrick, 2015)'
_computing_structure_solution 'olex2.solve (Bourhis et al., 2015)'
_diffrn_ambient_temperature 153.0
_diffrn_measured_fraction_theta_full 0.974
_diffrn_measured_fraction_theta_max 0.976
_diffrn_measurement_device_type 'Bruker D8 VENTURE'
_diffrn_measurement_method '\f and \w scans'
_diffrn_radiation_type MoK\a
_diffrn_radiation_wavelength 0.71073
_diffrn_reflns_av_R_equivalents 0.0409
_diffrn_reflns_av_unetI/netI 0.0610
_diffrn_reflns_Laue_measured_fraction_full 0.974
_diffrn_reflns_Laue_measured_fraction_max 0.976
_diffrn_reflns_limit_h_max 10
_diffrn_reflns_limit_h_min -12
_diffrn_reflns_limit_k_max 9
_diffrn_reflns_limit_k_min -12
_diffrn_reflns_limit_l_max 55
_diffrn_reflns_limit_l_min -29
_diffrn_reflns_number 9367
_diffrn_reflns_point_group_measured_fraction_full 0.791
_diffrn_reflns_point_group_measured_fraction_max 0.781
_diffrn_reflns_theta_full 25.242
_diffrn_reflns_theta_max 26.385
_diffrn_reflns_theta_min 2.289
_diffrn_standards_number 0
_exptl_absorpt_coefficient_mu 0.087
_exptl_absorpt_correction_T_max 0.7454
_exptl_absorpt_correction_T_min 0.6856
_exptl_absorpt_correction_type multi-scan
_exptl_absorpt_process_details
'SADABS-2016/2 (Bruker,2016/2) was used for absorption correction. wR2(int) was 0.0574 before and 0.0452 after correction. The Ratio of minimum to maximum transmission is 0.9198. The \l/2 correction factor is Not present.'
_exptl_crystal_colour colourless
_exptl_crystal_colour_primary colourless
_exptl_crystal_density_diffrn 1.298
_exptl_crystal_description block
_exptl_crystal_F_000 1704
_exptl_crystal_size_max 0.08
_exptl_crystal_size_mid 0.05
_exptl_crystal_size_min 0.04
_refine_diff_density_max 0.152
_refine_diff_density_min -0.183
_refine_diff_density_rms 0.039
_refine_ls_abs_structure_details
;
 Flack x determined using 1052 quotients [(I+)-(I-)]/[(I+)+(I-)]
 (Parsons, Flack and Wagner, Acta Cryst. B69 (2013) 249-259).
;
_refine_ls_abs_structure_Flack 0.2(8)
_refine_ls_extinction_method none
_refine_ls_goodness_of_fit_ref 1.067
_refine_ls_hydrogen_treatment constr
_refine_ls_matrix_type full
_refine_ls_number_parameters 356
_refine_ls_number_reflns 4326
_refine_ls_number_restraints 1
_refine_ls_restrained_S_all 1.066
_refine_ls_R_factor_all 0.0618
_refine_ls_R_factor_gt 0.0432
_refine_ls_shift/su_max 0.000
_refine_ls_shift/su_mean 0.000
_refine_ls_structure_factor_coef Fsqd
_refine_ls_weighting_details 'w=1/[\s^2^(Fo^2^)+(0.0366P)^2^+0.0942P] where P=(Fo^2^+2Fc^2^)/3'
_refine_ls_weighting_scheme calc
_refine_ls_wR_factor_gt 0.0818
_refine_ls_wR_factor_ref 0.0918
_reflns_Friedel_coverage 0.579
_reflns_Friedel_fraction_full 0.602
_reflns_Friedel_fraction_max 0.580
_reflns_number_gt 3546
_reflns_number_total 4326
_reflns_threshold_expression 'I > 2\s(I)'
_cod_data_source_file cm1c00584_si_004.cif
_cod_data_source_block d153k
_cod_original_cell_volume 4073.0(4)
_cod_database_code 4003935
_shelx_shelxl_version_number 2018/3
_shelx_space_group_comment
;
The symmetry employed for this shelxl refinement is uniquely defined
by the following loop, which should always be used as a source of
symmetry information in preference to the above space-group names.
They are only intended as comments.
;
_olex2_refinement_description
;
1. Fixed Uiso
 At 1.2 times of:
  All C(H) groups, All C(H,H) groups, All N(H) groups
 At 1.5 times of:
  All C(H,H,H) groups, All O(H) groups
2.a Ternary CH refined with riding coordinates:
 N2(H2A)
2.b Secondary CH2 refined with riding coordinates:
 C15(H15A,H15B), C6(H6A,H6B), C8(H8A,H8B), C1(H1A,H1B), C5(H5A,H5B), C7(H7A,
 H7B), C2(H2B,H2C), C3(H3A,H3B), C4(H4A,H4B)
2.c Aromatic/amide H refined with riding coordinates:
 C17(H17), C20(H20), C29(H29), C10(H10), C30(H30), C13(H13), C27(H27),
 C11(H11), C26(H26), C14(H14), C18(H18)
2.d Idealised Me refined as rotating group:
 C23(H23A,H23B,H23C), C31(H31A,H31B,H31C)
2.e Idealised tetrahedral OH refined as rotating group:
 O2(H2), O5(H5)
;
_olex2_submission_special_instructions 'No special instructions were received'

loop_
_space_group_symop_operation_xyz
'x, y, z'
'-y, x-y, z+2/3'
'-x+y, -x, z+1/3'
'-x, -y, z+1/2'
'y, -x+y, z+1/6'
'x-y, x, z+5/6'

loop_
_atom_site_label
_atom_site_type_symbol
_atom_site_fract_x
_atom_site_fract_y
_atom_site_fract_z
_atom_site_U_iso_or_equiv
_atom_site_adp_type
_atom_site_occupancy
_atom_site_site_symmetry_order
_atom_site_calc_flag
_atom_site_refinement_flags_posn
_atom_site_refinement_flags_adp
_atom_site_refinement_flags_occupancy
_atom_site_disorder_assembly
_atom_site_disorder_group
O3 O 0.3497(3) 0.1948(3) 0.60964(6) 0.0289(5) Uani 1 1 d . . . . .
O2 O 0.2564(3) -0.0893(3) 0.62197(6) 0.0287(6) Uani 1 1 d . . . . .
H2 H 0.284342 0.000082 0.619775 0.043 Uiso 1 1 calc GR . . . .
O4 O 0.4401(3) 0.2880(3) 0.65458(6) 0.0438(7) Uani 1 1 d . . . . .
O1 O 0.8123(3) 0.1351(3) 0.42515(6) 0.0307(6) Uani 1 1 d . . . . .
O5 O 1.0877(3) -0.4379(3) 0.53419(6) 0.0353(6) Uani 1 1 d . . . . .
H5 H 1.092052 -0.474211 0.518086 0.053 Uiso 1 1 calc GR . . . .
N1 N 0.6288(3) -0.3084(3) 0.53935(7) 0.0224(6) Uani 1 1 d . . . . .
N2 N 1.0692(3) 0.2765(3) 0.38497(7) 0.0245(6) Uani 1 1 d . . . . .
H2A H 1.070914 0.295208 0.406583 0.029 Uiso 1 1 calc R . . . .
C32 C 0.4405(4) 0.3008(4) 0.62704(8) 0.0252(8) Uani 1 1 d . . . . .
C16 C 0.7385(3) -0.3465(3) 0.53310(8) 0.0209(7) Uani 1 1 d . . . . .
C21 C 0.8387(3) -0.2999(3) 0.55751(7) 0.0206(7) Uani 1 1 d . . . . .
C28 C 0.3581(4) -0.1209(4) 0.60889(8) 0.0216(7) Uani 1 1 d . . . . .
C17 C 0.7559(4) -0.4195(4) 0.50829(8) 0.0251(8) Uani 1 1 d . . . . .
H17 H 0.691868 -0.445879 0.491845 0.030 Uiso 1 1 calc R . . . .
C24 C 0.6643(3) -0.2334(3) 0.56690(8) 0.0216(7) Uani 1 1 d . . . . .
C20 C 0.9557(4) -0.3333(3) 0.55780(8) 0.0239(7) Uani 1 1 d . . . . .
H20 H 1.021568 -0.305069 0.573980 0.029 Uiso 1 1 calc R . . . .
C29 C 0.3105(4) -0.2659(4) 0.59981(8) 0.0246(8) Uani 1 1 d . . . . .
H29 H 0.211409 -0.340642 0.602988 0.030 Uiso 1 1 calc R . . . .
C10 C 0.8224(4) 0.0377(4) 0.47314(8) 0.0261(8) Uani 1 1 d . . . . .
H10 H 0.922282 0.113147 0.474840 0.031 Uiso 1 1 calc R . . . .
C30 C 0.4095(4) -0.3005(4) 0.58601(8) 0.0241(7) Uani 1 1 d . . . . .
H30 H 0.375149 -0.398685 0.579707 0.029 Uiso 1 1 calc R . . . .
C13 C 0.5237(4) -0.1819(4) 0.46872(8) 0.0245(8) Uani 1 1 d . . . . .
H13 H 0.422460 -0.254175 0.467444 0.029 Uiso 1 1 calc R . . . .
C25 C 0.5597(3) -0.1926(4) 0.58123(8) 0.0225(7) Uani 1 1 d . . . . .
C12 C 0.6063(3) -0.1810(3) 0.49346(8) 0.0219(7) Uani 1 1 d . . . . .
C27 C 0.5086(3) -0.0113(4) 0.60498(8) 0.0243(7) Uani 1 1 d . . . . .
H27 H 0.542776 0.086257 0.611648 0.029 Uiso 1 1 calc R . . . .
C11 C 0.7553(4) -0.0680(4) 0.49570(8) 0.0257(8) Uani 1 1 d . . . . .
H11 H 0.810906 -0.063264 0.512569 0.031 Uiso 1 1 calc R . . . .
C26 C 0.6072(3) -0.0477(3) 0.59117(8) 0.0240(7) Uani 1 1 d . . . . .
H26 H 0.706979 0.026400 0.588534 0.029 Uiso 1 1 calc R . . . .
C22 C 0.7910(3) -0.2260(3) 0.57869(8) 0.0212(7) Uani 1 1 d . . . . .
C19 C 0.9713(4) -0.4089(4) 0.53355(8) 0.0258(8) Uani 1 1 d . . . . .
C23 C 0.8610(4) -0.1679(4) 0.60864(8) 0.0287(8) Uani 1 1 d . . . . .
H23A H 0.873099 -0.243388 0.618895 0.043 Uiso 1 1 calc GR . . . .
H23B H 0.797541 -0.143485 0.620290 0.043 Uiso 1 1 calc GR . . . .
H23C H 0.957519 -0.079456 0.606022 0.043 Uiso 1 1 calc GR . . . .
C15 C 0.5292(4) -0.3041(4) 0.51666(8) 0.0246(8) Uani 1 1 d . . . . .
H15A H 0.452511 -0.291004 0.526628 0.030 Uiso 1 1 calc R . . . .
H15B H 0.479015 -0.400195 0.506410 0.030 Uiso 1 1 calc R . . . .
C9 C 0.7399(4) 0.0303(4) 0.44810(8) 0.0257(8) Uani 1 1 d . . . . .
C6 C 1.1482(4) 0.1875(4) 0.38018(8) 0.0277(8) Uani 1 1 d . . . . .
H6A H 1.077813 0.082557 0.384399 0.033 Uiso 1 1 calc R . . . .
H6B H 1.229619 0.221321 0.394583 0.033 Uiso 1 1 calc R . . . .
C14 C 0.5893(4) -0.0773(4) 0.44585(8) 0.0256(8) Uani 1 1 d . . . . .
H14 H 0.533052 -0.079414 0.429301 0.031 Uiso 1 1 calc R . . . .
C8 C 0.8094(4) 0.0667(4) 0.39695(9) 0.0319(8) Uani 1 1 d . . . . .
H8A H 0.707408 0.011013 0.389364 0.038 Uiso 1 1 calc R . . . .
H8B H 0.847432 -0.002174 0.399300 0.038 Uiso 1 1 calc R . . . .
C1 C 1.1427(4) 0.4266(4) 0.36962(9) 0.0283(8) Uani 1 1 d . . . . .
H1A H 1.102294 0.486152 0.378067 0.034 Uiso 1 1 calc R . . . .
H1B H 1.115675 0.411241 0.348528 0.034 Uiso 1 1 calc R . . . .
C18 C 0.8720(4) -0.4514(4) 0.50901(9) 0.0276(8) Uani 1 1 d . . . . .
H18 H 0.884579 -0.501966 0.492946 0.033 Uiso 1 1 calc R . . . .
C5 C 1.2118(4) 0.1990(4) 0.34902(9) 0.0357(9) Uani 1 1 d . . . . .
H5A H 1.149275 0.213106 0.334586 0.043 Uiso 1 1 calc R . . . .
H5B H 1.208722 0.105381 0.344196 0.043 Uiso 1 1 calc R . . . .
C7 C 0.9072(4) 0.1910(4) 0.37554(8) 0.0296(8) Uani 1 1 d . . . . .
H7A H 0.900602 0.148343 0.355793 0.036 Uiso 1 1 calc R . . . .
H7B H 0.869320 0.260316 0.374013 0.036 Uiso 1 1 calc R . . . .
C31 C 0.5541(4) 0.4444(4) 0.61207(9) 0.0379(9) Uani 1 1 d . . . . .
H31A H 0.603504 0.421974 0.596291 0.057 Uiso 1 1 calc GR . . . .
H31B H 0.627107 0.508767 0.626577 0.057 Uiso 1 1 calc GR . . . .
H31C H 0.504218 0.494096 0.603784 0.057 Uiso 1 1 calc GR . . . .
C2 C 1.3132(4) 0.5160(4) 0.37211(10) 0.0358(9) Uani 1 1 d . . . . .
H2B H 1.345893 0.622396 0.372285 0.043 Uiso 1 1 calc R . . . .
H2C H 1.343178 0.491898 0.391005 0.043 Uiso 1 1 calc R . . . .
C3 C 1.3915(4) 0.4842(5) 0.34652(10) 0.0451(11) Uani 1 1 d . . . . .
H3A H 1.353932 0.499930 0.327690 0.054 Uiso 1 1 calc R . . . .
H3B H 1.498024 0.557052 0.347491 0.054 Uiso 1 1 calc R . . . .
C4 C 1.3725(4) 0.3276(5) 0.34613(10) 0.0475(11) Uani 1 1 d . . . . .
H4A H 1.414055 0.315283 0.327500 0.057 Uiso 1 1 calc R . . . .
H4B H 1.431143 0.320424 0.362444 0.057 Uiso 1 1 calc R . . . .

loop_
_atom_site_aniso_label
_atom_site_aniso_U_11
_atom_site_aniso_U_22
_atom_site_aniso_U_33
_atom_site_aniso_U_23
_atom_site_aniso_U_13
_atom_site_aniso_U_12
O3 0.0352(14) 0.0253(13) 0.0260(14) -0.0024(11) -0.0037(11) 0.0150(11)
O2 0.0271(13) 0.0267(13) 0.0352(16) 0.0052(11) 0.0088(11) 0.0155(11)
O4 0.0588(19) 0.0300(14) 0.0238(16) 0.0015(12) -0.0047(13) 0.0080(13)
O1 0.0402(14) 0.0283(13) 0.0237(15) 0.0068(11) 0.0075(11) 0.0171(11)
O5 0.0417(15) 0.0449(16) 0.0346(17) -0.0087(13) -0.0053(12) 0.0333(13)
N1 0.0212(14) 0.0237(14) 0.0212(16) 0.0002(12) -0.0033(12) 0.0103(12)
N2 0.0297(15) 0.0277(15) 0.0195(16) 0.0042(12) 0.0022(12) 0.0170(13)
C32 0.0269(18) 0.0245(18) 0.028(2) 0.0008(16) -0.0007(16) 0.0155(16)
C16 0.0187(16) 0.0178(16) 0.0246(19) 0.0019(13) 0.0013(14) 0.0078(13)
C21 0.0208(16) 0.0172(16) 0.0190(19) 0.0023(13) 0.0017(14) 0.0058(14)
C28 0.0224(17) 0.0247(17) 0.0190(19) 0.0040(14) 0.0006(13) 0.0128(15)
C17 0.0262(18) 0.0280(18) 0.0192(19) -0.0012(14) -0.0034(14) 0.0122(15)
C24 0.0224(17) 0.0181(16) 0.0222(19) 0.0026(14) 0.0029(14) 0.0084(14)
C20 0.0239(17) 0.0235(18) 0.024(2) 0.0006(14) -0.0038(14) 0.0114(15)
C29 0.0185(16) 0.0250(18) 0.026(2) 0.0044(14) 0.0020(14) 0.0075(15)
C10 0.0230(17) 0.0262(18) 0.028(2) 0.0019(15) 0.0015(15) 0.0116(15)
C30 0.0241(17) 0.0209(16) 0.026(2) 0.0008(14) 0.0009(14) 0.0102(14)
C13 0.0229(17) 0.0239(18) 0.029(2) -0.0032(15) -0.0012(15) 0.0134(15)
C25 0.0217(17) 0.0274(17) 0.0205(19) 0.0025(14) 0.0020(14) 0.0139(15)
C12 0.0218(17) 0.0226(17) 0.0240(19) -0.0019(14) -0.0019(14) 0.0131(15)
C27 0.0253(17) 0.0216(17) 0.025(2) -0.0007(14) -0.0015(15) 0.0105(15)
C11 0.0233(18) 0.0283(19) 0.025(2) 0.0018(15) -0.0051(15) 0.0127(15)
C26 0.0178(16) 0.0226(17) 0.026(2) 0.0031(15) -0.0004(14) 0.0058(14)
C22 0.0212(17) 0.0179(16) 0.0227(18) 0.0016(14) 0.0006(14) 0.0084(14)
C19 0.0262(18) 0.0250(18) 0.028(2) 0.0008(15) 0.0006(15) 0.0142(15)
C23 0.0277(18) 0.0320(19) 0.026(2) -0.0055(16) -0.0033(16) 0.0146(16)
C15 0.0234(17) 0.0282(18) 0.021(2) 0.0015(15) -0.0032(14) 0.0120(15)
C9 0.0304(19) 0.0223(17) 0.026(2) 0.0058(15) 0.0058(15) 0.0145(16)
C6 0.035(2) 0.035(2) 0.025(2) 0.0008(15) -0.0008(15) 0.0260(17)
C14 0.0303(19) 0.0285(18) 0.022(2) 0.0000(15) -0.0029(15) 0.0174(16)
C8 0.032(2) 0.036(2) 0.025(2) -0.0013(17) -0.0010(16) 0.0156(17)
C1 0.036(2) 0.0276(19) 0.025(2) 0.0069(15) 0.0015(16) 0.0184(16)
C18 0.0296(18) 0.0268(19) 0.028(2) -0.0025(15) 0.0024(15) 0.0155(16)
C5 0.047(2) 0.041(2) 0.028(2) 0.0030(18) 0.0053(18) 0.029(2)
C7 0.0298(19) 0.036(2) 0.024(2) 0.0006(16) -0.0043(15) 0.0178(17)
C31 0.041(2) 0.030(2) 0.037(2) 0.0032(17) 0.0006(18) 0.0141(18)
C2 0.033(2) 0.033(2) 0.035(2) 0.0067(17) -0.0014(17) 0.0119(17)
C3 0.032(2) 0.055(3) 0.038(3) 0.013(2) 0.0076(18) 0.014(2)
C4 0.043(2) 0.067(3) 0.042(3) 0.009(2) 0.014(2) 0.035(2)

loop_
_atom_type_symbol
_atom_type_description
_atom_type_scat_dispersion_real
_atom_type_scat_dispersion_imag
_atom_type_scat_source
C C 0.0033 0.0016 'International Tables Vol C Tables 4.2.6.8 and 6.1.1.4'
H H 0.0000 0.0000 'International Tables Vol C Tables 4.2.6.8 and 6.1.1.4'
N N 0.0061 0.0033 'International Tables Vol C Tables 4.2.6.8 and 6.1.1.4'
O O 0.0106 0.0060 'International Tables Vol C Tables 4.2.6.8 and 6.1.1.4'

loop_
_geom_angle_atom_site_label_1
_geom_angle_atom_site_label_2
_geom_angle_atom_site_label_3
_geom_angle
_geom_angle_site_symmetry_1
_geom_angle_site_symmetry_3
_geom_angle_publ_flag
C28 O2 H2 109.5 . . ?
C9 O1 C8 113.0(3) . . ?
C19 O5 H5 109.5 . . ?
C16 N1 C24 107.8(3) . . ?
C16 N1 C15 123.4(3) . . ?
C24 N1 C15 125.9(3) . . ?
C6 N2 H2A 107.2 . . ?
C1 N2 H2A 107.2 . . ?
C1 N2 C6 114.3(3) . . ?
C1 N2 C7 108.3(3) . . ?
C7 N2 H2A 107.2 . . ?
C7 N2 C6 112.3(3) . . ?
O3 C32 C31 116.4(3) . . ?
O4 C32 O3 123.3(3) . . ?
O4 C32 C31 120.3(3) . . ?
N1 C16 C21 107.9(3) . . ?
N1 C16 C17 130.4(3) . . ?
C17 C16 C21 121.7(3) . . ?
C16 C21 C22 107.6(3) . . ?
C20 C21 C16 119.6(3) . . ?
C20 C21 C22 132.8(3) . . ?
O2 C28 C29 118.8(3) . . ?
O2 C28 C27 122.0(3) . . ?
C29 C28 C27 119.2(3) . . ?
C16 C17 H17 121.1 . . ?
C18 C17 C16 117.7(3) . . ?
C18 C17 H17 121.1 . . ?
N1 C24 C25 120.6(3) . . ?
C22 C24 N1 110.2(3) . . ?
C22 C24 C25 128.6(3) . . ?
C21 C20 H20 120.6 . . ?
C19 C20 C21 118.8(3) . . ?
C19 C20 H20 120.6 . . ?
C28 C29 H29 119.9 . . ?
C28 C29 C30 120.1(3) . . ?
C30 C29 H29 119.9 . . ?
C11 C10 H10 120.2 . . ?
C9 C10 H10 120.2 . . ?
C9 C10 C11 119.5(3) . . ?
C29 C30 H30 119.0 . . ?
C29 C30 C25 121.9(3) . . ?
C25 C30 H30 119.0 . . ?
C12 C13 H13 119.3 . . ?
C14 C13 H13 119.3 . . ?
C14 C13 C12 121.3(3) . . ?
C30 C25 C24 120.8(3) . . ?
C26 C25 C24 121.8(3) . . ?
C26 C25 C30 117.4(3) . . ?
C13 C12 C11 118.5(3) . . ?
C13 C12 C15 118.3(3) . . ?
C11 C12 C15 123.2(3) . . ?
C28 C27 H27 119.9 . . ?
C26 C27 C28 120.1(3) . . ?
C26 C27 H27 119.9 . . ?
C10 C11 C12 120.8(3) . . ?
C10 C11 H11 119.6 . . ?
C12 C11 H11 119.6 . . ?
C25 C26 C27 121.3(3) . . ?
C25 C26 H26 119.4 . . ?
C27 C26 H26 119.4 . . ?
C21 C22 C23 125.0(3) . . ?
C24 C22 C21 106.5(3) . . ?
C24 C22 C23 128.3(3) . . ?
O5 C19 C20 117.6(3) . . ?
O5 C19 C18 121.6(3) . . ?
C20 C19 C18 120.7(3) . . ?
C22 C23 H23A 109.5 . . ?
C22 C23 H23B 109.5 . . ?
C22 C23 H23C 109.5 . . ?
H23A C23 H23B 109.5 . . ?
H23A C23 H23C 109.5 . . ?
H23B C23 H23C 109.5 . . ?
N1 C15 C12 114.7(3) . . ?
N1 C15 H15A 108.6 . . ?
N1 C15 H15B 108.6 . . ?
C12 C15 H15A 108.6 . . ?
C12 C15 H15B 108.6 . . ?
H15A C15 H15B 107.6 . . ?
C10 C9 O1 118.2(3) . . ?
C10 C9 C14 120.9(3) . . ?
C14 C9 O1 120.9(3) . . ?
N2 C6 H6A 108.5 . . ?
N2 C6 H6B 108.5 . . ?
N2 C6 C5 115.1(3) . . ?
H6A C6 H6B 107.5 . . ?
C5 C6 H6A 108.5 . . ?
C5 C6 H6B 108.5 . . ?
C13 C14 H14 120.6 . . ?
C9 C14 C13 118.8(3) . . ?
C9 C14 H14 120.6 . . ?
O1 C8 H8A 110.2 . . ?
O1 C8 H8B 110.2 . . ?
O1 C8 C7 107.3(3) . . ?
H8A C8 H8B 108.5 . . ?
C7 C8 H8A 110.2 . . ?
C7 C8 H8B 110.2 . . ?
N2 C1 H1A 108.5 . . ?
N2 C1 H1B 108.5 . . ?
N2 C1 C2 115.0(3) . . ?
H1A C1 H1B 107.5 . . ?
C2 C1 H1A 108.5 . . ?
C2 C1 H1B 108.5 . . ?
C17 C18 C19 121.3(3) . . ?
C17 C18 H18 119.3 . . ?
C19 C18 H18 119.3 . . ?
C6 C5 H5A 109.1 . . ?
C6 C5 H5B 109.1 . . ?
C6 C5 C4 112.6(3) . . ?
H5A C5 H5B 107.8 . . ?
C4 C5 H5A 109.1 . . ?
C4 C5 H5B 109.1 . . ?
N2 C7 C8 113.2(3) . . ?
N2 C7 H7A 108.9 . . ?
N2 C7 H7B 108.9 . . ?
C8 C7 H7A 108.9 . . ?
C8 C7 H7B 108.9 . . ?
H7A C7 H7B 107.8 . . ?
C32 C31 H31A 109.5 . . ?
C32 C31 H31B 109.5 . . ?
C32 C31 H31C 109.5 . . ?
H31A C31 H31B 109.5 . . ?
H31A C31 H31C 109.5 . . ?
H31B C31 H31C 109.5 . . ?
C1 C2 H2B 109.0 . . ?
C1 C2 H2C 109.0 . . ?
H2B C2 H2C 107.8 . . ?
C3 C2 C1 112.9(3) . . ?
C3 C2 H2B 109.0 . . ?
C3 C2 H2C 109.0 . . ?
C2 C3 H3A 108.4 . . ?
C2 C3 H3B 108.4 . . ?
H3A C3 H3B 107.4 . . ?
C4 C3 C2 115.7(3) . . ?
C4 C3 H3A 108.4 . . ?
C4 C3 H3B 108.4 . . ?
C5 C4 C3 115.4(3) . . ?
C5 C4 H4A 108.4 . . ?
C5 C4 H4B 108.4 . . ?
C3 C4 H4A 108.4 . . ?
C3 C4 H4B 108.4 . . ?
H4A C4 H4B 107.5 . . ?

loop_
_geom_bond_atom_site_label_1
_geom_bond_atom_site_label_2
_geom_bond_distance
_geom_bond_site_symmetry_2
_geom_bond_publ_flag
O3 C32 1.281(4) . ?
O2 H2 0.8200 . ?
O2 C28 1.370(4) . ?
O4 C32 1.234(4) . ?
O1 C9 1.399(4) . ?
O1 C8 1.432(4) . ?
O5 H5 0.8200 . ?
O5 C19 1.370(4) . ?
N1 C16 1.394(4) . ?
N1 C24 1.397(4) . ?
N1 C15 1.456(4) . ?
N2 H2A 0.9800 . ?
N2 C6 1.511(4) . ?
N2 C1 1.501(4) . ?
N2 C7 1.502(4) . ?
C32 C31 1.504(5) . ?
C16 C21 1.406(5) . ?
C16 C17 1.397(5) . ?
C21 C20 1.406(4) . ?
C21 C22 1.442(5) . ?
C28 C29 1.376(4) . ?
C28 C27 1.396(4) . ?
C17 H17 0.9300 . ?
C17 C18 1.387(4) . ?
C24 C25 1.479(5) . ?
C24 C22 1.371(4) . ?
C20 H20 0.9300 . ?
C20 C19 1.386(5) . ?
C29 H29 0.9300 . ?
C29 C30 1.379(5) . ?
C10 H10 0.9300 . ?
C10 C11 1.384(5) . ?
C10 C9 1.380(5) . ?
C30 H30 0.9300 . ?
C30 C25 1.395(4) . ?
C13 H13 0.9300 . ?
C13 C12 1.388(5) . ?
C13 C14 1.386(5) . ?
C25 C26 1.387(5) . ?
C12 C11 1.388(4) . ?
C12 C15 1.514(5) . ?
C27 H27 0.9300 . ?
C27 C26 1.387(5) . ?
C11 H11 0.9300 . ?
C26 H26 0.9300 . ?
C22 C23 1.491(5) . ?
C19 C18 1.407(5) . ?
C23 H23A 0.9600 . ?
C23 H23B 0.9600 . ?
C23 H23C 0.9600 . ?
C15 H15A 0.9700 . ?
C15 H15B 0.9700 . ?
C9 C14 1.384(5) . ?
C6 H6A 0.9700 . ?
C6 H6B 0.9700 . ?
C6 C5 1.514(5) . ?
C14 H14 0.9300 . ?
C8 H8A 0.9700 . ?
C8 H8B 0.9700 . ?
C8 C7 1.505(5) . ?
C1 H1A 0.9700 . ?
C1 H1B 0.9700 . ?
C1 C2 1.522(5) . ?
C18 H18 0.9300 . ?
C5 H5A 0.9700 . ?
C5 H5B 0.9700 . ?
C5 C4 1.519(6) . ?
C7 H7A 0.9700 . ?
C7 H7B 0.9700 . ?
C31 H31A 0.9600 . ?
C31 H31B 0.9600 . ?
C31 H31C 0.9600 . ?
C2 H2B 0.9700 . ?
C2 H2C 0.9700 . ?
C2 C3 1.522(6) . ?
C3 H3A 0.9700 . ?
C3 H3B 0.9700 . ?
C3 C4 1.521(6) . ?
C4 H4A 0.9700 . ?
C4 H4B 0.9700 . ?
